data_7240650
loop_
_publ_author_name
'Urbanovsk\'y, Peter'
'Kotek, Jan'
'C\'isa\<rov\'a, Ivana'
'Hermann, Petr'

_publ_section_title
;
 Selective and clean synthesis of aminoalkyl-H-phosphinic acids from
 hypophosphorous acid by phospha-Mannich reaction
;
_journal_issue 36
_journal_name_full 'RSC Advances'
_journal_page_first 21329
_journal_page_last 21349
_journal_paper_doi 10.1039/D0RA03075A
_journal_volume 10
_journal_year 2020
_chemical_formula_moiety 'C6 H17 N O4 P2'
_chemical_formula_sum 'C6 H17 N O4 P2'
_chemical_formula_weight 229.14
_space_group_crystal_system monoclinic
_space_group_IT_number 14
_space_group_name_Hall '-P 2ybc'
_space_group_name_H-M_alt 'P 1 21/c 1'
_atom_sites_solution_hydrogens mixed
_atom_sites_solution_primary direct
_atom_sites_solution_secondary difmap
_audit_creation_method SHELXL-2014/7
_audit_update_record
;
2020-02-19 deposited with the CCDC.	2020-05-15 downloaded from the CCDC.
;
_cell_angle_alpha 90
_cell_angle_beta 104.4590(10)
_cell_angle_gamma 90
_cell_formula_units_Z 4
_cell_length_a 8.6777(3)
_cell_length_b 11.9197(3)
_cell_length_c 10.7504(3)
_cell_measurement_reflns_used 9857
_cell_measurement_temperature 150(2)
_cell_measurement_theta_max 27.4920
_cell_measurement_theta_min 2.5977
_cell_volume 1076.75(6)
_computing_cell_refinement 'SAINT V8.40A (Bruker AXS Inc., 2019)'
_computing_data_collection 'Bruker Instrument Service V6.2.12'
_computing_data_reduction 'SAINT V8.40A (Bruker AXS Inc., 2019)'
_computing_structure_refinement 'SHELXL 2014/7 (Sheldrick, 2014)'
_computing_structure_solution 'SHELXT 2014/5 (Sheldrick, 2014)'
_diffrn_ambient_temperature 150(2)
_diffrn_detector_area_resol_mean 10.4167
_diffrn_measured_fraction_theta_full 0.997
_diffrn_measured_fraction_theta_max 0.997
_diffrn_measurement_device_type 'Bruker D8 VENTURE Kappa Duo PHOTONIII'
_diffrn_measurement_method '\f and \w scans'
_diffrn_radiation_monochromator 'Quazar Mo multilayer optic'
_diffrn_radiation_type MoK\a
_diffrn_radiation_wavelength 0.71073
_diffrn_reflns_av_R_equivalents 0.0165
_diffrn_reflns_av_unetI/netI 0.0113
_diffrn_reflns_Laue_measured_fraction_full 0.997
_diffrn_reflns_Laue_measured_fraction_max 0.997
_diffrn_reflns_limit_h_max 11
_diffrn_reflns_limit_h_min -11
_diffrn_reflns_limit_k_max 15
_diffrn_reflns_limit_k_min -15
_diffrn_reflns_limit_l_max 13
_diffrn_reflns_limit_l_min -12
_diffrn_reflns_number 16205
_diffrn_reflns_point_group_measured_fraction_full 0.997
_diffrn_reflns_point_group_measured_fraction_max 0.997
_diffrn_reflns_theta_full 25.242
_diffrn_reflns_theta_max 27.492
_diffrn_reflns_theta_min 2.598
_diffrn_source 'I\mS  micro-focus sealed tube'
_exptl_absorpt_coefficient_mu 0.390
_exptl_absorpt_correction_T_max 0.96
_exptl_absorpt_correction_T_min 0.87
_exptl_absorpt_correction_type multi-scan
_exptl_absorpt_process_details
;
SADABS-2016/2 - Bruker AXS area detector scaling and absorption correction
;
_exptl_crystal_colour colourless
_exptl_crystal_density_diffrn 1.414
_exptl_crystal_description prism
_exptl_crystal_F_000 488
_exptl_crystal_size_max 0.546
_exptl_crystal_size_mid 0.379
_exptl_crystal_size_min 0.110
_refine_diff_density_max 0.380
_refine_diff_density_min -0.286
_refine_diff_density_rms 0.047
_refine_ls_extinction_method none
_refine_ls_goodness_of_fit_ref 1.052
_refine_ls_hydrogen_treatment mixed
_refine_ls_matrix_type full
_refine_ls_number_parameters 137
_refine_ls_number_reflns 2457
_refine_ls_number_restraints 0
_refine_ls_restrained_S_all 1.052
_refine_ls_R_factor_all 0.0243
_refine_ls_R_factor_gt 0.0238
_refine_ls_shift/su_max 0.001
_refine_ls_shift/su_mean 0.000
_refine_ls_structure_factor_coef Fsqd
_refine_ls_weighting_details 'w=1/[\s^2^(Fo^2^)+(0.0328P)^2^+0.5958P] where P=(Fo^2^+2Fc^2^)/3'
_refine_ls_weighting_scheme calc
_refine_ls_wR_factor_gt 0.0666
_refine_ls_wR_factor_ref 0.0670
_reflns_Friedel_coverage 0.000
_reflns_number_gt 2387
_reflns_number_total 2457
_reflns_threshold_expression 'I > 2\s(I)'
_cod_data_source_file d0ra03075a3.cif
_cod_data_source_block tbun_2pin
_cod_depositor_comments 'Adding full bibliography for 7240636--7240653.cif.'
_cod_original_sg_symbol_H-M 'P 21/c'
_cod_database_code 7240650
_shelx_shelxl_version_number 2014/7
_shelx_space_group_comment
;
The symmetry employed for this shelxl refinement is uniquely defined
by the following loop, which should always be used as a source of
symmetry information in preference to the above space-group names.
They are only intended as comments.
;
_shelx_estimated_absorpt_t_min 0.815
_shelx_estimated_absorpt_t_max 0.958

loop_
_space_group_symop_operation_xyz
'x, y, z'
'-x, y+1/2, -z+1/2'
'-x, -y, -z'
'x, -y-1/2, z-1/2'

loop_
_atom_site_label
_atom_site_type_symbol
_atom_site_fract_x
_atom_site_fract_y
_atom_site_fract_z
_atom_site_U_iso_or_equiv
_atom_site_adp_type
_atom_site_occupancy
_atom_site_site_symmetry_order
_atom_site_calc_flag
_atom_site_refinement_flags_posn
_atom_site_refinement_flags_adp
_atom_site_refinement_flags_occupancy
_atom_site_disorder_assembly
_atom_site_disorder_group
P1 P 0.33113(3) 0.50647(2) 0.78850(3) 0.01476(9) Uani 1 1 d . . . . .
H1 H 0.2889(18) 0.5377(13) 0.6684(15) 0.023(4) Uiso 1 1 d . . . . .
O11 O 0.24542(10) 0.39268(7) 0.78689(8) 0.01910(18) Uani 1 1 d . . . . .
H11O H 0.281(3) 0.353(2) 0.866(3) 0.086(9) Uiso 1 1 d . . . . .
O12 O 0.29978(10) 0.59361(7) 0.87696(8) 0.02072(18) Uani 1 1 d . . . . .
C2 C 0.54486(13) 0.48104(10) 0.82511(11) 0.0159(2) Uani 1 1 d . . . . .
H21 H 0.5998 0.5537 0.8483 0.019 Uiso 1 1 calc R U . . .
H22 H 0.5737 0.4324 0.9021 0.019 Uiso 1 1 calc R U . . .
N3 N 0.60945(11) 0.42799(8) 0.72178(9) 0.01414(19) Uani 1 1 d . . . . .
H31 H 0.5905(19) 0.4785(14) 0.6618(16) 0.025(4) Uiso 1 1 d . . . . .
C4 C 0.52713(13) 0.31879(9) 0.67429(11) 0.0157(2) Uani 1 1 d . . . . .
H41 H 0.4710 0.2920 0.7383 0.019 Uiso 1 1 calc R U . . .
H42 H 0.6093 0.2624 0.6698 0.019 Uiso 1 1 calc R U . . .
P2 P 0.38449(3) 0.32536(2) 0.51790(3) 0.01647(9) Uani 1 1 d . . . . .
H2 H 0.2642(19) 0.3866(14) 0.5343(16) 0.028(4) Uiso 1 1 d . . . . .
O21 O 0.32796(11) 0.20596(7) 0.49188(8) 0.0237(2) Uani 1 1 d . . . . .
O22 O 0.45870(11) 0.38377(8) 0.42449(8) 0.02306(19) Uani 1 1 d . . . . .
C5 C 0.79505(13) 0.41575(10) 0.76222(11) 0.0175(2) Uani 1 1 d . . . . .
C6 C 0.84289(15) 0.32642(11) 0.86588(12) 0.0240(3) Uani 1 1 d . . . . .
H61 H 0.7979 0.2540 0.8319 0.029 Uiso 1 1 calc R U . . .
H62 H 0.8024 0.3470 0.9401 0.029 Uiso 1 1 calc R U . . .
H63 H 0.9592 0.3208 0.8924 0.029 Uiso 1 1 calc R U . . .
C7 C 0.86696(15) 0.52918(11) 0.81184(13) 0.0247(3) Uani 1 1 d . . . . .
H71 H 0.9825 0.5268 0.8231 0.030 Uiso 1 1 calc R U . . .
H72 H 0.8433 0.5456 0.8945 0.030 Uiso 1 1 calc R U . . .
H73 H 0.8211 0.5879 0.7498 0.030 Uiso 1 1 calc R U . . .
C8 C 0.84637(15) 0.38342(12) 0.64092(12) 0.0236(3) Uani 1 1 d . . . . .
H81 H 0.8059 0.3084 0.6129 0.028 Uiso 1 1 calc R U . . .
H82 H 0.9628 0.3833 0.6593 0.028 Uiso 1 1 calc R U . . .
H83 H 0.8033 0.4378 0.5727 0.028 Uiso 1 1 calc R U . . .

loop_
_atom_site_aniso_label
_atom_site_aniso_U_11
_atom_site_aniso_U_22
_atom_site_aniso_U_33
_atom_site_aniso_U_23
_atom_site_aniso_U_13
_atom_site_aniso_U_12
P1 0.01515(15) 0.01582(15) 0.01326(15) 0.00083(10) 0.00346(11) 0.00126(10)
O11 0.0173(4) 0.0192(4) 0.0194(4) 0.0011(3) 0.0022(3) -0.0022(3)
O12 0.0222(4) 0.0197(4) 0.0222(4) -0.0022(3) 0.0091(3) 0.0020(3)
C2 0.0154(5) 0.0181(5) 0.0143(5) -0.0034(4) 0.0041(4) 0.0002(4)
N3 0.0146(4) 0.0147(4) 0.0126(4) -0.0007(4) 0.0025(3) 0.0001(3)
C4 0.0183(5) 0.0135(5) 0.0146(5) -0.0016(4) 0.0027(4) -0.0009(4)
P2 0.01943(16) 0.01481(15) 0.01362(15) -0.00124(10) 0.00119(11) -0.00024(10)
O21 0.0312(5) 0.0179(4) 0.0191(4) -0.0020(3) 0.0009(4) -0.0061(4)
O22 0.0288(5) 0.0214(4) 0.0181(4) 0.0038(3) 0.0042(3) -0.0017(3)
C5 0.0129(5) 0.0221(6) 0.0167(5) -0.0017(4) 0.0024(4) 0.0015(4)
C6 0.0211(6) 0.0288(7) 0.0201(6) 0.0031(5) 0.0014(5) 0.0064(5)
C7 0.0162(5) 0.0267(6) 0.0298(6) -0.0065(5) 0.0033(5) -0.0033(5)
C8 0.0191(5) 0.0332(7) 0.0195(6) -0.0031(5) 0.0067(4) 0.0024(5)

loop_
_atom_type_symbol
_atom_type_description
_atom_type_scat_dispersion_real
_atom_type_scat_dispersion_imag
_atom_type_scat_source
C C 0.0033 0.0016 'International Tables Vol C Tables 4.2.6.8 and 6.1.1.4'
H H 0.0000 0.0000 'International Tables Vol C Tables 4.2.6.8 and 6.1.1.4'
N N 0.0061 0.0033 'International Tables Vol C Tables 4.2.6.8 and 6.1.1.4'
O O 0.0106 0.0060 'International Tables Vol C Tables 4.2.6.8 and 6.1.1.4'
P P 0.1023 0.0942 'International Tables Vol C Tables 4.2.6.8 and 6.1.1.4'

loop_
_geom_angle_atom_site_label_1
_geom_angle_atom_site_label_2
_geom_angle_atom_site_label_3
_geom_angle
_geom_angle_site_symmetry_1
_geom_angle_site_symmetry_3
_geom_angle_publ_flag
O12 P1 O11 117.29(5) . . ?
O12 P1 C2 108.58(5) . . ?
O11 P1 C2 108.52(5) . . ?
O12 P1 H1 112.6(7) . . ?
O11 P1 H1 102.9(7) . . ?
C2 P1 H1 106.3(7) . . ?
P1 O11 H11O 112.0(17) . . ?
N3 C2 P1 117.22(7) . . ?
N3 C2 H21 108.0 . . ?
P1 C2 H21 108.0 . . ?
N3 C2 H22 108.0 . . ?
P1 C2 H22 108.0 . . ?
H21 C2 H22 107.2 . . ?
C2 N3 C4 112.34(9) . . ?
C2 N3 C5 112.41(8) . . ?
C4 N3 C5 112.34(8) . . ?
C2 N3 H31 102.7(11) . . ?
C4 N3 H31 111.2(11) . . ?
C5 N3 H31 105.2(11) . . ?
N3 C4 P2 115.42(8) . . ?
N3 C4 H41 108.4 . . ?
P2 C4 H41 108.4 . . ?
N3 C4 H42 108.4 . . ?
P2 C4 H42 108.4 . . ?
H41 C4 H42 107.5 . . ?
O22 P2 O21 119.33(5) . . ?
O22 P2 C4 109.42(5) . . ?
O21 P2 C4 104.17(5) . . ?
O22 P2 H2 108.7(7) . . ?
O21 P2 H2 108.3(7) . . ?
C4 P2 H2 106.1(7) . . ?
C6 C5 C7 110.51(10) . . ?
C6 C5 C8 111.34(10) . . ?
C7 C5 C8 109.89(10) . . ?
C6 C5 N3 109.99(9) . . ?
C7 C5 N3 108.44(9) . . ?
C8 C5 N3 106.56(9) . . ?
C5 C6 H61 109.5 . . ?
C5 C6 H62 109.5 . . ?
H61 C6 H62 109.5 . . ?
C5 C6 H63 109.5 . . ?
H61 C6 H63 109.5 . . ?
H62 C6 H63 109.5 . . ?
C5 C7 H71 109.5 . . ?
C5 C7 H72 109.5 . . ?
H71 C7 H72 109.5 . . ?
C5 C7 H73 109.5 . . ?
H71 C7 H73 109.5 . . ?
H72 C7 H73 109.5 . . ?
C5 C8 H81 109.5 . . ?
C5 C8 H82 109.5 . . ?
H81 C8 H82 109.5 . . ?
C5 C8 H83 109.5 . . ?
H81 C8 H83 109.5 . . ?
H82 C8 H83 109.5 . . ?

loop_
_geom_bond_atom_site_label_1
_geom_bond_atom_site_label_2
_geom_bond_distance
_geom_bond_site_symmetry_2
_geom_bond_publ_flag
P1 O12 1.4787(9) . ?
P1 O11 1.5449(9) . ?
P1 C2 1.8227(11) . ?
P1 H1 1.305(16) . ?
O11 H11O 0.95(3) . ?
C2 N3 1.5030(14) . ?
C2 H21 0.9900 . ?
C2 H22 0.9900 . ?
N3 C4 1.5109(14) . ?
N3 C5 1.5668(14) . ?
N3 H31 0.868(17) . ?
C4 P2 1.8236(11) . ?
C4 H41 0.9900 . ?
C4 H42 0.9900 . ?
P2 O22 1.4936(9) . ?
P2 O21 1.5086(9) . ?
P2 H2 1.321(16) . ?
C5 C6 1.5222(17) . ?
C5 C7 1.5283(17) . ?
C5 C8 1.5288(16) . ?
C6 H61 0.9800 . ?
C6 H62 0.9800 . ?
C6 H63 0.9800 . ?
C7 H71 0.9800 . ?
C7 H72 0.9800 . ?
C7 H73 0.9800 . ?
C8 H81 0.9800 . ?
C8 H82 0.9800 . ?
C8 H83 0.9800 . ?
